data_4115799
loop_
_publ_author_name
'F. Albert Cotton'
'Evgeny V. Dikarev'
'Marina A. Petrukhina'

_publ_section_title
;
 Using Structures Formed by Dirhodium Tetra(trifluoroacetate) with
 Polycyclic Aromatic Hydrocarbons to Prospect for Maximum \p-Electron
 Density: H\"uckel Calculations Get It Right
;
_journal_name_full 'Journal of the American Chemical Society'
_journal_page_first 11655
_journal_page_last 11663
_journal_paper_doi 10.1021/ja016801z
_journal_volume 123
_journal_year 2001
_chemical_compound_source synthesized
_chemical_formula_moiety 'Rh2 (O2 C C F3)4 (C18 H12)2'
_chemical_formula_structural '[Rh2(O2CCF3)4](\h2(1,2)-C18H12)2'
_chemical_formula_sum 'C44 H24 F12 O8 Rh2'
_chemical_formula_weight 1114.45
_chemical_name_systematic
; 
 Tetrakis(\m-trifluoroacetato-\kO,\kO')dirhodium(II,II)-
 bis(\h2(1,2)-triphenylene)
;
_space_group_IT_number 2
_symmetry_cell_setting triclinic
_symmetry_space_group_name_Hall '-P 1'
_symmetry_space_group_name_H-M 'P -1'
_atom_sites_solution_hydrogens geom
_atom_sites_solution_primary direct
_atom_sites_solution_secondary difmap
_audit_creation_method SHELXL
_cell_angle_alpha 80.292(5)
_cell_angle_beta 74.776(6)
_cell_angle_gamma 88.113(6)
_cell_formula_units_Z 1
_cell_length_a 8.653(1)
_cell_length_b 9.2512(8)
_cell_length_c 12.880(2)
_cell_measurement_reflns_used 250
_cell_measurement_temperature 213(2)
_cell_measurement_theta_max 20.8
_cell_measurement_theta_min 8.3
_cell_volume 980.6(2)
_computing_cell_refinement 'MADNES (Enraf-Nonius, 1989)'
_computing_data_collection 'MADNES (Enraf-Nonius, 1989)'
_computing_data_reduction 'PROCOR (Kabsch, 1988)'
_computing_molecular_graphics 'SHELXTL V.5 (Siemens, 1994)'
_computing_publication_material CIFTAB
_computing_structure_refinement 'SHELXL-93 (Sheldrick, 1993)'
_computing_structure_solution 'SHELXTL V.5 (Siemens, 1994)'
_diffrn_ambient_temperature 213(2)
_diffrn_measurement_device 'Nonius FAST area detector'
_diffrn_measurement_method 'Ellipsoid-mask fitting'
_diffrn_radiation_monochromator graphite
_diffrn_radiation_source 'fine-focus sealed tube'
_diffrn_radiation_type MoK\a
_diffrn_radiation_wavelength 0.71073
_diffrn_reflns_av_R_equivalents 0.0641
_diffrn_reflns_av_sigmaI/netI 0.0465
_diffrn_reflns_limit_h_max 10
_diffrn_reflns_limit_h_min -10
_diffrn_reflns_limit_k_max 10
_diffrn_reflns_limit_k_min -11
_diffrn_reflns_limit_l_max 15
_diffrn_reflns_limit_l_min -15
_diffrn_reflns_number 6681
_diffrn_reflns_theta_max 25.06
_diffrn_reflns_theta_min 2.23
_diffrn_standards_number 'none (area detector data)'
_exptl_absorpt_coefficient_mu 0.956
_exptl_absorpt_correction_type none
_exptl_crystal_colour 'dark green'
_exptl_crystal_density_diffrn 1.887
_exptl_crystal_density_method none
_exptl_crystal_description block
_exptl_crystal_F_000 550
_exptl_crystal_size_max 0.18
_exptl_crystal_size_mid 0.13
_exptl_crystal_size_min 0.08
_refine_diff_density_max 0.676
_refine_diff_density_min -0.624
_refine_diff_density_rms 0.115
_refine_ls_extinction_coef noref
_refine_ls_extinction_method none
_refine_ls_goodness_of_fit_all 1.093
_refine_ls_goodness_of_fit_obs 1.076
_refine_ls_hydrogen_treatment noref
_refine_ls_matrix_type full
_refine_ls_number_parameters 304
_refine_ls_number_reflns 3284
_refine_ls_number_restraints 24
_refine_ls_restrained_S_all 1.102
_refine_ls_restrained_S_obs 1.079
_refine_ls_R_factor_all 0.0500
_refine_ls_R_factor_obs 0.0434
_refine_ls_shift/esd_max 0.000
_refine_ls_shift/esd_mean 0.000
_refine_ls_structure_factor_coef Fsqd
_refine_ls_weighting_details 'w=1/[\s^2^(Fo^2^)+(0.0254P)^2^+4.7211P] where P=(Fo^2^+2Fc^2^)/3'
_refine_ls_weighting_scheme calc
_refine_ls_wR_factor_all 0.1055
_refine_ls_wR_factor_obs 0.0984
_reflns_number_observed 3013
_reflns_number_total 3284
_reflns_observed_criterion >2sigma(I)
_cod_data_source_file ja016801z_s1_11.cif
_cod_data_source_block '[Rh2(O2CCF3)4](C18H12)2_(8a)'
_cod_depositor_comments
;
The following automatic conversions were performed:

'_refine_ls_weighting_scheme' value 'calc
w=1/[\s^2^(Fo^2^)+(0.0254P)^2^+4.7211P] where P=(Fo^2^+2Fc^2^)/3' was
changed to 'calc'. New tag '_refine_ls_weighting_details' was
created. The value of the new tag was set to
'w=1/[\s^2^(Fo^2^)+(0.0254P)^2^+4.7211P] where P=(Fo^2^+2Fc^2^)/3'.

Automatic conversion script
Id: cif_fix_values 3143 2015-03-26 13:38:13Z robertas 
;
_cod_database_code 4115799

loop_
_symmetry_equiv_pos_as_xyz
'x, y, z'
'-x, -y, -z'

loop_
_atom_site_aniso_label
_atom_site_aniso_U_11
_atom_site_aniso_U_22
_atom_site_aniso_U_33
_atom_site_aniso_U_23
_atom_site_aniso_U_13
_atom_site_aniso_U_12
Rh1 0.0235(2) 0.0210(2) 0.0174(2) -0.00315(15) -0.00693(14) 0.00102(14)
O1 0.028(2) 0.026(2) 0.023(2) -0.0035(15) -0.0094(14) 0.0029(14)
O2 0.027(2) 0.027(2) 0.022(2) -0.0010(15) -0.0035(14) -0.0025(14)
O3 0.028(2) 0.030(2) 0.021(2) -0.0065(15) -0.0079(14) 0.0052(14)
O4 0.033(2) 0.024(2) 0.023(2) -0.0046(15) -0.0085(14) 0.0000(14)
C1 0.021(2) 0.021(2) 0.021(2) 0.000(2) -0.003(2) -0.003(2)
C2 0.022(2) 0.019(2) 0.029(3) -0.001(2) -0.008(2) 0.001(2)
C3 0.032(3) 0.025(3) 0.023(3) 0.000(2) -0.008(2) 0.004(2)
C4 0.035(3) 0.031(3) 0.037(3) -0.002(2) -0.009(2) 0.004(2)
C5 0.040(3) 0.022(2) 0.020(3) -0.010(2) -0.004(2) -0.005(2)
C6 0.052(3) 0.034(3) 0.016(2) -0.008(2) -0.012(2) -0.001(2)
C7 0.043(3) 0.048(3) 0.026(3) -0.016(3) -0.018(2) 0.018(3)
C8 0.026(3) 0.050(3) 0.028(3) -0.015(3) -0.006(2) 0.008(2)
C9 0.036(3) 0.043(3) 0.031(3) -0.007(3) -0.002(2) -0.008(2)
C10 0.055(4) 0.053(4) 0.035(3) -0.009(3) 0.005(3) -0.020(3)
C11 0.082(5) 0.040(4) 0.030(3) 0.008(3) -0.011(3) -0.022(3)
C12 0.058(4) 0.031(3) 0.038(3) -0.002(3) -0.019(3) -0.002(3)
C13 0.050(3) 0.029(3) 0.042(3) -0.005(3) -0.025(3) 0.009(2)
C14 0.038(3) 0.050(4) 0.049(4) -0.019(3) -0.022(3) 0.018(3)
C15 0.032(3) 0.055(4) 0.038(3) -0.016(3) -0.012(2) 0.006(3)
C16 0.030(3) 0.036(3) 0.034(3) -0.008(2) -0.011(2) 0.002(2)
C17 0.029(3) 0.025(2) 0.021(2) -0.007(2) -0.007(2) 0.001(2)
C18 0.024(2) 0.025(2) 0.019(2) -0.011(2) -0.006(2) 0.001(2)
C19 0.031(3) 0.025(2) 0.019(2) -0.007(2) -0.007(2) 0.000(2)
C20 0.036(3) 0.034(3) 0.025(3) -0.015(2) -0.008(2) -0.004(2)
C21 0.042(3) 0.022(2) 0.026(3) -0.007(2) -0.013(2) -0.004(2)
C22 0.039(3) 0.027(3) 0.025(3) -0.012(2) -0.015(2) 0.004(2)

loop_
_atom_site_label
_atom_site_type_symbol
_atom_site_fract_x
_atom_site_fract_y
_atom_site_fract_z
_atom_site_U_iso_or_equiv
_atom_site_thermal_displace_type
_atom_site_occupancy
_atom_site_calc_flag
_atom_site_refinement_flags
_atom_site_disorder_group
Rh1 Rh 0.48875(4) 0.02806(4) 0.09028(3) 0.02033(14) Uani 1 d . .
O1 O 0.7049(4) -0.0700(4) 0.0848(3) 0.0250(7) Uani 1 d . .
O2 O 0.3803(4) -0.1715(4) 0.1534(3) 0.0262(7) Uani 1 d . .
O3 O 0.2746(4) 0.1221(4) 0.0838(3) 0.0259(7) Uani 1 d . .
O4 O 0.5992(4) 0.2228(4) 0.0156(3) 0.0262(7) Uani 1 d . .
C1 C 0.7714(5) -0.1226(5) 0.0009(4) 0.0222(10) Uani 1 d . .
C2 C 0.3656(5) -0.2507(5) 0.0866(4) 0.0237(10) Uani 1 d . .
C3 C 0.9264(6) -0.2065(5) 0.0042(4) 0.0269(11) Uani 1 d D 1
F1 F 0.9983(10) -0.1650(10) 0.0738(7) 0.032(3) Uiso 0.50 d PD 1
F2 F 1.0335(8) -0.1808(8) -0.0956(5) 0.030(2) Uiso 0.50 d PD 1
F3 F 0.8997(9) -0.3480(8) 0.0290(7) 0.040(2) Uiso 0.50 d PD 1
F1X F 1.0157(10) -0.1385(9) 0.0536(7) 0.033(3) Uiso 0.500(2) d PD 2
F2X F 1.0125(9) -0.2265(9) -0.0923(6) 0.040(2) Uiso 0.50 d PD 2
F3X F 0.8846(9) -0.3412(8) 0.0644(7) 0.038(2) Uiso 0.50 d PD 2
C4 C 0.3050(7) -0.4080(6) 0.1361(5) 0.0349(12) Uani 1 d D 3
F4 F 0.2267(13) -0.4235(9) 0.2390(6) 0.033(2) Uiso 0.50 d PD 3
F5 F 0.2184(12) -0.4572(9) 0.0772(7) 0.036(2) Uiso 0.50 d PD 3
F6 F 0.4404(9) -0.4909(9) 0.1291(8) 0.036(2) Uiso 0.50 d PD 3
F4X F 0.2703(18) -0.4282(15) 0.2477(9) 0.042(5) Uiso 0.300(2) d PD 4
F5X F 0.1675(14) -0.4355(13) 0.1132(11) 0.042(3) Uiso 0.30 d PD 4
F6X F 0.4049(14) -0.5109(12) 0.1070(9) 0.035(3) Uiso 0.30 d PD 4
F4Y F 0.1774(20) -0.4140(21) 0.2157(15) 0.048(6) Uiso 0.200(2) d PD 5
F5Y F 0.2780(27) -0.4790(22) 0.0570(14) 0.052(6) Uiso 0.20 d PD 5
F6Y F 0.4215(23) -0.4828(27) 0.1672(21) 0.066(8) Uiso 0.20 d PD 5
C5 C 0.5472(6) 0.0665(5) 0.2803(4) 0.0272(11) Uani 1 d . .
H5 H 0.6511(6) 0.0939(5) 0.2376(4) 0.033 Uiso 1 calc R .
C6 C 0.4204(7) 0.1506(6) 0.2608(4) 0.0326(12) Uani 1 d . .
H6 H 0.4377(7) 0.2345(6) 0.2065(4) 0.039 Uiso 1 calc R .
C7 C 0.2648(7) 0.1091(6) 0.3234(4) 0.0365(13) Uani 1 d . .
H7 H 0.1766(7) 0.1638(6) 0.3098(4) 0.044 Uiso 1 calc R .
C8 C 0.2418(6) -0.0096(6) 0.4033(4) 0.0342(12) Uani 1 d . .
H8 H 0.1369(6) -0.0356(6) 0.4449(4) 0.041 Uiso 1 calc R .
C9 C 0.1922(7) -0.2512(6) 0.5896(5) 0.0379(13) Uani 1 d . .
H9 H 0.1043(7) -0.1953(6) 0.5769(5) 0.045 Uiso 1 calc R .
C10 C 0.1680(8) -0.3617(7) 0.6765(5) 0.050(2) Uani 1 d . .
H10 H 0.0653(8) -0.3799(7) 0.7243(5) 0.061 Uiso 1 calc R .
C11 C 0.2958(9) -0.4467(7) 0.6938(5) 0.053(2) Uani 1 d . .
H11 H 0.2796(9) -0.5252(7) 0.7525(5) 0.063 Uiso 1 calc R .
C12 C 0.4465(8) -0.4175(6) 0.6260(5) 0.0417(14) Uani 1 d . .
H12 H 0.5321(8) -0.4767(6) 0.6389(5) 0.050 Uiso 1 calc R .
C13 C 0.7715(7) -0.3473(6) 0.4869(5) 0.0378(13) Uani 1 d . .
H13 H 0.7569(7) -0.4282(6) 0.5436(5) 0.045 Uiso 1 calc R .
C14 C 0.9233(7) -0.3102(7) 0.4226(5) 0.0430(15) Uani 1 d . .
H14 H 1.0111(7) -0.3651(7) 0.4366(5) 0.052 Uiso 1 calc R .
C15 C 0.9479(7) -0.1934(7) 0.3378(5) 0.0402(14) Uani 1 d . .
H15 H 1.0518(7) -0.1694(7) 0.2935(5) 0.048 Uiso 1 calc R .
C16 C 0.8193(6) -0.1122(6) 0.3184(5) 0.0323(12) Uani 1 d . .
H16 H 0.8366(6) -0.0321(6) 0.2609(5) 0.039 Uiso 1 calc R .
C17 C 0.6624(6) -0.1463(5) 0.3827(4) 0.0244(10) Uani 1 d . .
C18 C 0.5271(5) -0.0589(5) 0.3616(4) 0.0220(10) Uani 1 d . .
C19 C 0.3711(6) -0.0960(5) 0.4263(4) 0.0246(10) Uani 1 d . .
C20 C 0.3456(6) -0.2178(6) 0.5176(4) 0.0308(12) Uani 1 d . .
C21 C 0.4758(6) -0.3015(5) 0.5380(4) 0.0284(11) Uani 1 d . .
C22 C 0.6368(6) -0.2655(5) 0.4691(4) 0.0283(11) Uani 1 d . .

loop_
_atom_type_symbol
_atom_type_description
_atom_type_scat_dispersion_real
_atom_type_scat_dispersion_imag
_atom_type_scat_source
C C 0.0033 0.0016 'International Tables Vol C Tables 4.2.6.8 and 6.1.1.4'
H H 0.0000 0.0000 'International Tables Vol C Tables 4.2.6.8 and 6.1.1.4'
O O 0.0106 0.0060 'International Tables Vol C Tables 4.2.6.8 and 6.1.1.4'
F F 0.0171 0.0103 'International Tables Vol C Tables 4.2.6.8 and 6.1.1.4'
Rh Rh -1.1178 0.9187 'International Tables Vol C Tables 4.2.6.8 and 6.1.1.4'

loop_
_geom_angle_atom_site_label_1
_geom_angle_atom_site_label_2
_geom_angle_atom_site_label_3
_geom_angle
_geom_angle_site_symmetry_1
_geom_angle_site_symmetry_3
_geom_angle_publ_flag
O4 Rh1 O3 88.97(14) . . y
O4 Rh1 O2 175.53(13) . . y
O3 Rh1 O2 91.09(14) . . y
O4 Rh1 O1 90.85(13) . . y
O3 Rh1 O1 175.47(13) . . y
O2 Rh1 O1 88.74(13) . . y
O4 Rh1 Rh1 87.36(9) . 2_655 y
O3 Rh1 Rh1 87.53(9) . 2_655 y
O2 Rh1 Rh1 88.18(10) . 2_655 y
O1 Rh1 Rh1 87.94(9) . 2_655 y
O4 Rh1 C6 83.9(2) . . n
O3 Rh1 C6 78.3(2) . . n
O2 Rh1 C6 100.4(2) . . n
O1 Rh1 C6 106.2(2) . . n
Rh1 Rh1 C6 163.43(12) 2_655 . y
O4 Rh1 C5 90.17(14) . . n
O3 Rh1 C5 107.82(14) . . n
O2 Rh1 C5 94.07(14) . . n
O1 Rh1 C5 76.70(14) . . n
Rh1 Rh1 C5 164.41(11) 2_655 . y
C6 Rh1 C5 30.1(2) . . y
C1 O1 Rh1 117.4(3) . . n
C2 O2 Rh1 116.9(3) . . n
C1 O3 Rh1 118.0(3) 2_655 . n
C2 O4 Rh1 118.1(3) 2_655 . n
O1 C1 O3 129.0(4) . 2_655 n
O1 C1 C3 115.7(4) . . n
O3 C1 C3 115.2(4) 2_655 . n
O2 C2 O4 129.4(4) . 2_655 n
O2 C2 C4 115.6(4) . . n
O4 C2 C4 114.9(4) 2_655 . n
F3 C3 F1 109.2(6) . . n
F3 C3 F2 107.1(6) . . n
F1 C3 F2 106.3(6) . . n
F3 C3 C1 111.2(5) . . n
F1 C3 C1 112.6(5) . . n
F2 C3 C1 110.1(5) . . n
F2X C3 F1X 109.9(6) . . n
F2X C3 F3X 107.1(6) . . n
F1X C3 F3X 108.0(6) . . n
F2X C3 C1 113.3(5) . . n
F1X C3 C1 110.8(5) . . n
F3X C3 C1 107.5(5) . . n
F4 C4 F5 111.1(8) . . n
F4 C4 F6 107.4(7) . . n
F5 C4 F6 108.1(7) . . n
F4 C4 C2 113.7(5) . . n
F5 C4 C2 110.9(5) . . n
F6 C4 C2 105.1(5) . . n
F6X C4 F5X 107.7(9) . . n
F6X C4 F4X 105.6(8) . . n
F5X C4 F4X 105.4(9) . . n
F6X C4 C2 115.3(7) . . n
F5X C4 C2 111.5(6) . . n
F4X C4 C2 110.7(7) . . n
F4Y C4 F6Y 111.1(15) . . n
F4Y C4 F5Y 109.7(13) . . n
F6Y C4 F5Y 103.6(13) . . n
F4Y C4 C2 113.3(10) . . n
F6Y C4 C2 108.4(12) . . n
F5Y C4 C2 110.3(10) . . n
C6 C5 C18 122.5(5) . . y
C6 C5 Rh1 69.2(3) . . n
C18 C5 Rh1 115.7(3) . . n
C5 C6 C7 118.9(5) . . y
C5 C6 Rh1 80.7(3) . . n
C7 C6 Rh1 109.5(3) . . n
C8 C7 C6 120.0(5) . . y
C7 C8 C19 122.0(5) . . y
C10 C9 C20 122.1(6) . . y
C9 C10 C11 119.2(6) . . y
C12 C11 C10 120.5(6) . . y
C11 C12 C21 121.5(6) . . y
C14 C13 C22 121.1(6) . . y
C13 C14 C15 120.7(5) . . y
C16 C15 C14 119.5(6) . . y
C15 C16 C17 121.5(5) . . y
C22 C17 C16 119.2(5) . . y
C22 C17 C18 119.9(5) . . y
C16 C17 C18 120.9(5) . . y
C19 C18 C5 117.9(4) . . y
C19 C18 C17 119.9(5) . . y
C5 C18 C17 122.2(4) . . y
C18 C19 C8 118.7(5) . . y
C18 C19 C20 120.0(4) . . y
C8 C19 C20 121.3(5) . . y
C21 C20 C9 118.3(5) . . y
C21 C20 C19 120.0(5) . . y
C9 C20 C19 121.6(5) . . y
C12 C21 C20 118.4(5) . . y
C12 C21 C22 121.7(5) . . y
C20 C21 C22 119.9(5) . . y
C17 C22 C13 118.1(5) . . y
C17 C22 C21 120.2(5) . . y
C13 C22 C21 121.7(5) . . y

loop_
_geom_bond_atom_site_label_1
_geom_bond_atom_site_label_2
_geom_bond_distance
_geom_bond_site_symmetry_2
_geom_bond_publ_flag
Rh1 O4 2.032(3) . y
Rh1 O3 2.036(3) . y
Rh1 O2 2.039(3) . y
Rh1 O1 2.041(3) . y
Rh1 Rh1 2.4245(8) 2_655 y
Rh1 C6 2.564(5) . y
Rh1 C5 2.707(5) . y
O1 C1 1.252(6) . n
O2 C2 1.253(6) . n
O3 C1 1.255(6) 2_655 n
O4 C2 1.254(6) 2_655 n
C1 O3 1.255(6) 2_655 n
C1 C3 1.533(6) . n
C2 O4 1.254(6) 2_655 n
C2 C4 1.537(7) . n
C3 F3 1.308(9) . n
C3 F1 1.328(9) . n
C3 F2 1.361(8) . n
C3 F2X 1.311(9) . n
C3 F1X 1.350(9) . n
C3 F3X 1.357(9) . n
C4 F4 1.307(9) . n
C4 F5 1.335(8) . n
C4 F6 1.370(8) . n
C4 F6X 1.301(11) . n
C4 F5X 1.341(11) . n
C4 F4X 1.370(12) . n
C4 F4Y 1.29(2) . n
C4 F6Y 1.31(2) . n
C4 F5Y 1.37(2) . n
C5 C6 1.376(8) . y
C5 C18 1.407(7) . y
C6 C7 1.403(8) . y
C7 C8 1.353(8) . y
C8 C19 1.419(7) . y
C9 C10 1.359(9) . y
C9 C20 1.414(7) . y
C10 C11 1.381(10) . y
C11 C12 1.372(9) . y
C12 C21 1.399(8) . y
C13 C14 1.375(9) . y
C13 C22 1.417(7) . y
C14 C15 1.379(9) . y
C15 C16 1.376(8) . y
C16 C17 1.407(7) . y
C17 C22 1.405(7) . y
C17 C18 1.459(7) . y
C18 C19 1.406(7) . y
C19 C20 1.461(8) . y
C20 C21 1.403(7) . y
C21 C22 1.456(7) . y
